data_2230722
loop_
_publ_author_name
'Dong, Gui-Ying'
'Liu, Tong-Fei'
'Jiao, Cui-Huan'
'Deng, Xiao-Chen'
'Shi, Xiao-Ge'

_publ_section_title
;
 1,4-Bis[(1<i>H</i>-pyrazol-1-yl)methyl]benzene
;
_journal_coeditor_code IM2296
_journal_issue 7
_journal_name_full 'Acta Crystallographica Section E'
_journal_page_first o1685
_journal_paper_doi 10.1107/S1600536811022537
_journal_volume 67
_journal_year 2011
_chemical_formula_iupac 'C14 H14 N4'
_chemical_formula_moiety 'C14 H14 N4'
_chemical_formula_sum 'C14 H14 N4'
_chemical_formula_weight 238.29
_chemical_name_systematic
;
1,4-Bis[(1<i>H</i>-pyrazol-1-yl)methyl]benzene
;
_space_group_IT_number 14
_symmetry_cell_setting monoclinic
_symmetry_space_group_name_Hall '-P 2ybc'
_symmetry_space_group_name_H-M 'P 1 21/c 1'
_atom_sites_solution_hydrogens geom
_atom_sites_solution_primary direct
_atom_sites_solution_secondary difmap
_audit_creation_method SHELXL97
_cell_angle_alpha 90.00
_cell_angle_beta 97.900(15)
_cell_angle_gamma 90.00
_cell_formula_units_Z 2
_cell_length_a 5.6088(8)
_cell_length_b 6.8183(10)
_cell_length_c 16.526(3)
_cell_measurement_reflns_used 1865
_cell_measurement_temperature 295(2)
_cell_measurement_theta_max 24.08
_cell_measurement_theta_min 5.26
_cell_volume 626.00(17)
_computing_cell_refinement 'SAINT (Bruker, 1998)'
_computing_data_collection 'SMART (Bruker, 1998)'
_computing_data_reduction 'SAINT (Bruker, 1998)'
_computing_molecular_graphics 'SHELXTL (Sheldrick, 2008)'
_computing_publication_material 'SHELXTL (Sheldrick, 2008)'
_computing_structure_refinement 'SHELXL97 (Sheldrick, 2008)'
_computing_structure_solution 'SHELXS97 (Sheldrick, 2008)'
_diffrn_ambient_temperature 295(2)
_diffrn_measured_fraction_theta_full 0.999
_diffrn_measured_fraction_theta_max 0.999
_diffrn_measurement_device_type 'Bruker SMART CCD area-detector'
_diffrn_measurement_method '\f and \w'
_diffrn_radiation_monochromator graphite
_diffrn_radiation_source 'fine--focus sealed tube'
_diffrn_radiation_type MoK\a
_diffrn_radiation_wavelength 0.71073
_diffrn_reflns_av_R_equivalents 0.0327
_diffrn_reflns_av_sigmaI/netI 0.0758
_diffrn_reflns_limit_h_max 6
_diffrn_reflns_limit_h_min -6
_diffrn_reflns_limit_k_max 8
_diffrn_reflns_limit_k_min -6
_diffrn_reflns_limit_l_max 19
_diffrn_reflns_limit_l_min -19
_diffrn_reflns_number 2464
_diffrn_reflns_theta_full 25.02
_diffrn_reflns_theta_max 25.02
_diffrn_reflns_theta_min 3.24
_diffrn_standards_number 0
_exptl_absorpt_coefficient_mu 0.079
_exptl_absorpt_correction_T_max 0.9961
_exptl_absorpt_correction_T_min 0.9563
_exptl_absorpt_correction_type multi-scan
_exptl_absorpt_process_details '(SADABS; Sheldrick, 1996)'
_exptl_crystal_colour colourless
_exptl_crystal_density_diffrn 1.264
_exptl_crystal_density_method 'not measured'
_exptl_crystal_description block
_exptl_crystal_F_000 252
_exptl_crystal_size_max 0.20
_exptl_crystal_size_mid 0.20
_exptl_crystal_size_min 0.19
_refine_diff_density_max 0.098
_refine_diff_density_min -0.114
_refine_ls_extinction_coef 0.043(3)
_refine_ls_extinction_expression Fc^*^=kFc[1+0.001xFc^2^\l^3^/sin(2\q)]^-1/4^
_refine_ls_extinction_method 'SHELXL97 (Sheldrick, 2008)'
_refine_ls_goodness_of_fit_ref 0.800
_refine_ls_hydrogen_treatment constr
_refine_ls_matrix_type full
_refine_ls_number_parameters 83
_refine_ls_number_reflns 1109
_refine_ls_number_restraints 1
_refine_ls_restrained_S_all 0.801
_refine_ls_R_factor_all 0.0819
_refine_ls_R_factor_gt 0.0334
_refine_ls_shift/su_max 0.000
_refine_ls_shift/su_mean 0.000
_refine_ls_structure_factor_coef Fsqd
_refine_ls_weighting_details 'calc w = 1/[\s^2^(Fo^2^)+(0.0265P)^2^+0.0000P] where P=(Fo^2^+2Fc^2^)/3'
_refine_ls_weighting_scheme calc
_refine_ls_wR_factor_gt 0.0594
_refine_ls_wR_factor_ref 0.0644
_reflns_number_gt 580
_reflns_number_total 1109
_reflns_threshold_expression I>2\s(I)
_cod_data_source_file im2296.cif
_cod_data_source_block I
_cod_original_cell_volume 626.01(17)
_cod_original_sg_symbol_H-M 'P 21/c'
_cod_database_code 2230722
_cod_database_fobs_code 2230722

loop_
_symmetry_equiv_pos_as_xyz
'x, y, z'
'-x, y+1/2, -z+1/2'
'-x, -y, -z'
'x, -y-1/2, z-1/2'

loop_
_atom_site_type_symbol
_atom_site_label
_atom_site_fract_x
_atom_site_fract_y
_atom_site_fract_z
_atom_site_U_iso_or_equiv
_atom_site_adp_type
_atom_site_calc_flag
_atom_site_refinement_flags
_atom_site_occupancy
_atom_site_symmetry_multiplicity
_atom_site_disorder_assembly
_atom_site_disorder_group
N N2 0.3304(2) 0.6599(2) 0.19489(8) 0.0484(4) Uani d . 1 1 . .
N N1 0.1491(2) 0.76019(19) 0.15110(8) 0.0450(4) Uani d . 1 1 . .
C C2 0.3728(3) 0.8298(3) 0.00568(11) 0.0536(5) Uani d . 1 1 . .
H H2B 0.2880 0.7135 0.0088 0.064 Uiso calc R 1 1 . .
C C7 0.2330(3) 0.4880(3) 0.20879(10) 0.0502(5) Uani d . 1 1 . .
H H7A 0.3157 0.3862 0.2378 0.060 Uiso calc R 1 1 . .
C C1 0.5185(3) 0.8528(2) -0.05491(11) 0.0525(5) Uani d . 1 1 . .
H H1A 0.5294 0.7517 -0.0920 0.063 Uiso calc R 1 1 . .
C C3 0.3522(3) 0.9770(3) 0.06120(10) 0.0436(4) Uani d U 1 1 . .
C C6 -0.0531(3) 0.6553(3) 0.13893(11) 0.0555(5) Uani d . 1 1 . .
H H6A -0.1998 0.6959 0.1108 0.067 Uiso calc R 1 1 . .
C C4 0.1899(3) 0.9606(2) 0.12664(11) 0.0562(5) Uani d U 1 1 . .
H H4A 0.2606 1.0340 0.1742 0.067 Uiso calc R 1 1 . .
H H4B 0.0360 1.0203 0.1068 0.067 Uiso calc R 1 1 . .
C C5 -0.0058(3) 0.4783(3) 0.17507(12) 0.0588(5) Uani d . 1 1 . .
H H5A -0.1111 0.3735 0.1767 0.071 Uiso calc R 1 1 . .

loop_
_atom_site_aniso_label
_atom_site_aniso_U_11
_atom_site_aniso_U_22
_atom_site_aniso_U_33
_atom_site_aniso_U_12
_atom_site_aniso_U_13
_atom_site_aniso_U_23
N2 0.0428(8) 0.0432(10) 0.0573(10) 0.0048(8) 0.0001(7) 0.0053(8)
N1 0.0420(8) 0.0448(9) 0.0484(9) 0.0056(8) 0.0074(7) 0.0057(8)
C2 0.0598(11) 0.0468(12) 0.0558(12) -0.0024(9) 0.0134(10) 0.0014(11)
C7 0.0593(13) 0.0408(12) 0.0504(12) 0.0055(10) 0.0072(10) 0.0036(10)
C1 0.0626(11) 0.0460(12) 0.0490(12) 0.0036(10) 0.0076(10) -0.0051(10)
C3 0.0454(10) 0.0443(11) 0.0413(11) 0.0087(9) 0.0067(8) 0.0027(10)
C6 0.0352(10) 0.0744(15) 0.0559(12) 0.0007(11) 0.0025(8) -0.0021(12)
C4 0.0635(11) 0.0458(12) 0.0614(13) 0.0138(9) 0.0165(10) 0.0119(10)
C5 0.0551(13) 0.0566(14) 0.0653(13) -0.0144(10) 0.0100(11) -0.0042(12)

loop_
_atom_type_symbol
_atom_type_description
_atom_type_scat_dispersion_real
_atom_type_scat_dispersion_imag
_atom_type_scat_source
C C 0.0033 0.0016 'International Tables Vol C Tables 4.2.6.8 and 6.1.1.4'
H H 0.0000 0.0000 'International Tables Vol C Tables 4.2.6.8 and 6.1.1.4'
N N 0.0061 0.0033 'International Tables Vol C Tables 4.2.6.8 and 6.1.1.4'

loop_
_geom_angle_atom_site_label_1
_geom_angle_atom_site_label_2
_geom_angle_atom_site_label_3
_geom_angle_site_symmetry_1
_geom_angle_site_symmetry_3
_geom_angle
_geom_angle_publ_flag
C7 N2 N1 . . 104.04(12) ?
N2 N1 C6 . . 111.81(13) ?
N2 N1 C4 . . 119.33(14) ?
C6 N1 C4 . . 128.81(16) ?
C3 C2 C1 . . 120.76(16) ?
C3 C2 H2B . . 119.6 ?
C1 C2 H2B . . 119.6 ?
N2 C7 C5 . . 111.86(16) ?
N2 C7 H7A . . 124.1 ?
C5 C7 H7A . . 124.1 ?
C3 C1 C2 3_675 . 121.18(16) ?
C3 C1 H1A 3_675 . 119.4 ?
C2 C1 H1A . . 119.4 ?
C2 C3 C1 . 3_675 118.07(15) ?
C2 C3 C4 . . 122.52(16) ?
C1 C3 C4 3_675 . 119.39(16) ?
N1 C6 C5 . . 107.47(15) ?
N1 C6 H6A . . 126.3 ?
C5 C6 H6A . . 126.3 ?
N1 C4 C3 . . 113.74(14) ?
N1 C4 H4A . . 108.8 ?
C3 C4 H4A . . 108.8 ?
N1 C4 H4B . . 108.8 ?
C3 C4 H4B . . 108.8 ?
H4A C4 H4B . . 107.7 ?
C6 C5 C7 . . 104.82(16) ?
C6 C5 H5A . . 127.6 ?
C7 C5 H5A . . 127.6 ?

loop_
_geom_bond_atom_site_label_1
_geom_bond_atom_site_label_2
_geom_bond_site_symmetry_2
_geom_bond_distance
_geom_bond_publ_flag
N2 C7 . 1.3264(19) ?
N2 N1 . 1.3504(16) ?
N1 C6 . 1.3324(18) ?
N1 C4 . 1.4518(19) ?
C2 C3 . 1.375(2) ?
C2 C1 . 1.386(2) ?
C2 H2B . 0.9300 ?
C7 C5 . 1.380(2) ?
C7 H7A . 0.9300 ?
C1 C3 3_675 1.380(2) ?
C1 H1A . 0.9300 ?
C3 C1 3_675 1.380(2) ?
C3 C4 . 1.511(2) ?
C6 C5 . 1.356(2) ?
C6 H6A . 0.9300 ?
C4 H4A . 0.9700 ?
C4 H4B . 0.9700 ?
C5 H5A . 0.9300 ?
